data_2014365
loop_
_publ_author_name
'Solodovnikova, Zoya A.'
'Solodovnikov, Sergey F.'
'Zolotova, Evgeniya S.'

_publ_section_title
;
 New triple molybdates Cs~3~LiCo~2~(MoO~4~)~4~ and
 Rb~3~LiZn~2~(MoO~4~)~4~, filled derivatives of the
 Cs~6~Zn~5~(MoO~4~)~8~ type
;
_journal_coeditor_code IZ1066
_journal_issue 1
_journal_name_full 'Acta Crystallographica Section C'
_journal_page_first i6
_journal_page_last i8
_journal_paper_doi 10.1107/S0108270105037121
_journal_volume 62
_journal_year 2006
_chemical_formula_iupac 'Rb3 Li Zn2 (Mo O4)4'
_chemical_formula_moiety 'Li1 Mo4 O16 Rb3 Zn2'
_chemical_formula_sum 'Li Mo4 O16 Rb3 Zn2'
_chemical_formula_weight 1033.95
_chemical_name_systematic
;
 trirubidium lithium dizinc tetrakis(tetraoxomolybdate)
;
_space_group_IT_number 220
_symmetry_cell_setting cubic
_symmetry_space_group_name_Hall 'I -4bd 2c 3'
_symmetry_space_group_name_H-M 'I -4 3 d'
_atom_sites_solution_primary direct
_atom_sites_solution_secondary difmap
_audit_creation_method SHELXL-97
_cell_angle_alpha 90.00
_cell_angle_beta 90.00
_cell_angle_gamma 90.00
_cell_formula_units_Z 4
_cell_length_a 11.9018(14)
_cell_length_b 11.9018(14)
_cell_length_c 11.9018(14)
_cell_measurement_reflns_used 5301
_cell_measurement_temperature 293(2)
_cell_measurement_theta_max 34.51
_cell_measurement_theta_min 2.42
_cell_volume 1685.9(3)
_computing_cell_refinement 'SMART or APEX2?'
_computing_data_collection 'SMART or APEX2? (Bruker, 2004)'
_computing_data_reduction 'SAINT (Bruker, 2004)'
_computing_molecular_graphics 'BS (Ozawa & Kang, 2004)'
_computing_publication_material SHELXL97
_computing_structure_refinement 'SHELXL97 (Sheldrick, 1997)'
_computing_structure_solution 'SHELXS97 (Sheldrick, 1997)'
_diffrn_ambient_temperature 293(2)
_diffrn_measured_fraction_theta_full 1.000
_diffrn_measured_fraction_theta_max 1.000
_diffrn_measurement_device_type 'Bruker-Nonius X8 APEX CCD diffractometer'
_diffrn_measurement_method '\f scans, frame data integration'
_diffrn_radiation_monochromator graphite
_diffrn_radiation_source 'fine-focus sealed X-ray tube'
_diffrn_radiation_type MoK\a
_diffrn_radiation_wavelength 0.71073
_diffrn_reflns_av_R_equivalents 0.0233
_diffrn_reflns_av_sigmaI/netI 0.0195
_diffrn_reflns_limit_h_max 18
_diffrn_reflns_limit_h_min -14
_diffrn_reflns_limit_k_max 19
_diffrn_reflns_limit_k_min -10
_diffrn_reflns_limit_l_max 17
_diffrn_reflns_limit_l_min -19
_diffrn_reflns_number 7827
_diffrn_reflns_theta_full 35.70
_diffrn_reflns_theta_max 35.70
_diffrn_reflns_theta_min 4.19
_diffrn_standards_decay_% 0
_diffrn_standards_number 0
_exptl_absorpt_coefficient_mu 14.366
_exptl_absorpt_correction_T_max 0.317
_exptl_absorpt_correction_T_min 0.264
_exptl_absorpt_correction_type multi-scan
_exptl_absorpt_process_details '(SADABS; Bruker, 2004)'
_exptl_crystal_colour colourless
_exptl_crystal_density_diffrn 4.074
_exptl_crystal_density_method 'not measured'
_exptl_crystal_description fragment
_exptl_crystal_F_000 1880
_exptl_crystal_size_max 0.10
_exptl_crystal_size_mid 0.10
_exptl_crystal_size_min 0.08
_refine_diff_density_max 0.306
_refine_diff_density_min -0.254
_refine_ls_abs_structure_details 'Flack (1983), 365 Friedel pairs'
_refine_ls_abs_structure_Flack 0.004(6)
_refine_ls_extinction_coef 0.00099(7)
_refine_ls_extinction_expression Fc^*^=kFc[1+0.001xFc^2^\l^3^/sin(2\q)]^-1/4^
_refine_ls_extinction_method SHELXL97
_refine_ls_goodness_of_fit_ref 1.071
_refine_ls_matrix_type full
_refine_ls_number_parameters 21
_refine_ls_number_reflns 643
_refine_ls_number_restraints 0
_refine_ls_restrained_S_all 1.071
_refine_ls_R_factor_all 0.0124
_refine_ls_R_factor_gt 0.0114
_refine_ls_shift/su_max 0.001
_refine_ls_shift/su_mean 0.000
_refine_ls_structure_factor_coef Fsqd
_refine_ls_weighting_details 'calc w=1/[\s^2^(Fo^2^)+(0.0090P)^2^] where P=(Fo^2^+2Fc^2^)/3'
_refine_ls_weighting_scheme calc
_refine_ls_wR_factor_gt 0.0258
_refine_ls_wR_factor_ref 0.0259
_reflns_number_gt 617
_reflns_number_total 643
_reflns_threshold_expression I>2\s(I)
_cod_data_source_file iz1066.cif
_cod_data_source_block II
_cod_depositor_comments
;
The following automatic conversions were performed:
'_symmetry_cell_setting' value 'Cubic' changed to 'cubic' according to
'/home/saulius/struct/CIF-dictionaries/cif_core.dic' dictionary named
'cif_core.dic' version 2.4.1 from 2010-06-29.

Automatic conversion script
Id: cif_fix_enum 1527 2010-12-29 10:47:43Z saulius 

The following automatic conversions were performed:

'_symmetry_cell_setting' value 'Cubic' changed to 'cubic' according
to /home/saulius/struct/CIF-dictionaries/cif_core.dic dictionary
named 'cif_core.dic' version 2.4.1 from 2010-06-29.

Automatic conversion script
Id: cif_fix_values 1715 2011-07-08 13:25:40Z adriana 
;
_cod_database_code 2014365
_cod_database_fobs_code 2014365

loop_
_symmetry_equiv_pos_as_xyz
'x, y, z'
'-x+1/2, -y, z+1/2'
'-x, y+1/2, -z+1/2'
'x+1/2, -y+1/2, -z'
'z, x, y'
'z+1/2, -x+1/2, -y'
'-z+1/2, -x, y+1/2'
'-z, x+1/2, -y+1/2'
'y, z, x'
'-y, z+1/2, -x+1/2'
'y+1/2, -z+1/2, -x'
'-y+1/2, -z, x+1/2'
'y+1/4, x+1/4, z+1/4'
'-y+1/4, -x+3/4, z+3/4'
'y+3/4, -x+1/4, -z+3/4'
'-y+3/4, x+3/4, -z+1/4'
'x+1/4, z+1/4, y+1/4'
'-x+3/4, z+3/4, -y+1/4'
'-x+1/4, -z+3/4, y+3/4'
'x+3/4, -z+1/4, -y+3/4'
'z+1/4, y+1/4, x+1/4'
'z+3/4, -y+1/4, -x+3/4'
'-z+3/4, y+3/4, -x+1/4'
'-z+1/4, -y+3/4, x+3/4'
'x+1/2, y+1/2, z+1/2'
'-x+1, -y+1/2, z+1'
'-x+1/2, y+1, -z+1'
'x+1, -y+1, -z+1/2'
'z+1/2, x+1/2, y+1/2'
'z+1, -x+1, -y+1/2'
'-z+1, -x+1/2, y+1'
'-z+1/2, x+1, -y+1'
'y+1/2, z+1/2, x+1/2'
'-y+1/2, z+1, -x+1'
'y+1, -z+1, -x+1/2'
'-y+1, -z+1/2, x+1'
'y+3/4, x+3/4, z+3/4'
'-y+3/4, -x+5/4, z+5/4'
'y+5/4, -x+3/4, -z+5/4'
'-y+5/4, x+5/4, -z+3/4'
'x+3/4, z+3/4, y+3/4'
'-x+5/4, z+5/4, -y+3/4'
'-x+3/4, -z+5/4, y+5/4'
'x+5/4, -z+3/4, -y+5/4'
'z+3/4, y+3/4, x+3/4'
'z+5/4, -y+3/4, -x+5/4'
'-z+5/4, y+5/4, -x+3/4'
'-z+3/4, -y+5/4, x+5/4'

loop_
_atom_site_label
_atom_site_fract_x
_atom_site_fract_y
_atom_site_fract_z
_atom_site_U_iso_or_equiv
_atom_site_adp_type
_atom_site_calc_flag
_atom_site_refinement_flags
_atom_site_occupancy
_atom_site_disorder_assembly
_atom_site_disorder_group
_atom_site_type_symbol
Rb 0.8750 0.0000 0.2500 0.03614(8) Uani d S 1 . . Rb
Mo 0.392600(10) 0.392600(10) 0.392600(10) 0.01671(5) Uani d S 1 . . Mo
Zn 0.6250 0.5000 0.2500 0.01845(9) Uani d SP 0.666667 . . Zn
Li 0.6250 0.5000 0.2500 0.01845(9) Uani d SP 0.333333 . . Li
O1 0.30910(10) 0.30910(10) 0.30910(10) 0.0284(4) Uani d S 1 . . O
O2 0.52855(9) 0.39715(11) 0.33085(10) 0.0258(2) Uani d . 1 . . O

loop_
_atom_site_aniso_label
_atom_site_aniso_U_11
_atom_site_aniso_U_22
_atom_site_aniso_U_33
_atom_site_aniso_U_12
_atom_site_aniso_U_13
_atom_site_aniso_U_23
Rb 0.02241(16) 0.04301(13) 0.04301(13) 0.000 0.000 0.000
Mo 0.01671(5) 0.01671(5) 0.01671(5) 0.00341(4) 0.00341(4) 0.00341(4)
Zn 0.0133(2) 0.02103(13) 0.02103(13) 0.000 0.000 0.000
Li 0.0133(2) 0.02103(13) 0.02103(13) 0.000 0.000 0.000
O1 0.0284(4) 0.0284(4) 0.0284(4) -0.0014(4) -0.0014(4) -0.0014(4)
O2 0.0214(5) 0.0257(5) 0.0302(6) 0.0001(4) 0.0088(4) 0.0024(5)

loop_
_atom_type_symbol
_atom_type_description
_atom_type_scat_dispersion_real
_atom_type_scat_dispersion_imag
_atom_type_scat_source
Li Li -0.0003 0.0001 'International Tables Vol C Tables 4.2.6.8 and 6.1.1.4'
O O 0.0106 0.0060 'International Tables Vol C Tables 4.2.6.8 and 6.1.1.4'
Zn Zn 0.2839 1.4301 'International Tables Vol C Tables 4.2.6.8 and 6.1.1.4'
Rb Rb -0.9393 2.9676 'International Tables Vol C Tables 4.2.6.8 and 6.1.1.4'
Mo Mo -1.6832 0.6857 'International Tables Vol C Tables 4.2.6.8 and 6.1.1.4'

loop_
_geom_angle_atom_site_label_1
_geom_angle_atom_site_label_2
_geom_angle_atom_site_label_3
_geom_angle_site_symmetry_1
_geom_angle_site_symmetry_3
_geom_angle
O2 Rb O2 45_544 8_645 130.81(3)
O2 Rb O2 45_544 22 72.12(5)
O2 Rb O2 8_645 22 130.81(3)
O2 Rb O2 45_544 31_554 130.81(3)
O2 Rb O2 8_645 31_554 72.12(5)
O2 Rb O2 22 31_554 130.81(3)
O2 Rb O1 45_544 3_645 167.99(3)
O2 Rb O1 8_645 3_645 53.51(4)
O2 Rb O1 22 3_645 96.74(3)
O2 Rb O1 31_554 3_645 59.95(2)
O2 Rb O1 45_544 15 59.95(2)
O2 Rb O1 8_645 15 167.99(3)
O2 Rb O1 22 15 53.51(4)
O2 Rb O1 31_554 15 96.74(3)
O1 Rb O1 3_645 15 117.33(3)
O2 Rb O1 45_544 37_544 53.51(4)
O2 Rb O1 8_645 37_544 96.74(3)
O2 Rb O1 22 37_544 59.95(2)
O2 Rb O1 31_554 37_544 167.99(3)
O1 Rb O1 3_645 37_544 117.33(3)
O1 Rb O1 15 37_544 94.69(5)
O2 Rb O1 45_544 26_554 96.74(3)
O2 Rb O1 8_645 26_554 59.95(2)
O2 Rb O1 22 26_554 167.99(3)
O2 Rb O1 31_554 26_554 53.51(4)
O1 Rb O1 3_645 26_554 94.69(5)
O1 Rb O1 15 26_554 117.33(3)
O1 Rb O1 37_544 26_554 117.33(3)
O2 Rb O2 45_544 33_544 111.99(2)
O2 Rb O2 8_645 33_544 70.98(2)
O2 Rb O2 22 33_544 59.83(4)
O2 Rb O2 31_554 33_544 117.00(4)
O1 Rb O2 3_645 33_544 57.06(2)
O1 Rb O2 15 33_544 111.79(4)
O1 Rb O2 37_544 33_544 61.41(4)
O1 Rb O2 26_554 33_544 130.63(2)
O2 Rb O2 45_544 11_556 59.83(4)
O2 Rb O2 8_645 11_556 117.00(4)
O2 Rb O2 22 11_556 111.99(2)
O2 Rb O2 31_554 11_556 70.98(2)
O1 Rb O2 3_645 11_556 130.63(2)
O1 Rb O2 15 11_556 61.41(4)
O1 Rb O2 37_544 11_556 111.79(4)
O1 Rb O2 26_554 11_556 57.06(2)
O2 Rb O2 33_544 11_556 170.91(4)
O2 Rb O2 45_544 40_535 117.00(4)
O2 Rb O2 8_645 40_535 111.99(3)
O2 Rb O2 22 40_535 70.98(2)
O2 Rb O2 31_554 40_535 59.83(4)
O1 Rb O2 3_645 40_535 61.41(4)
O1 Rb O2 15 40_535 57.06(2)
O1 Rb O2 37_544 40_535 130.63(2)
O1 Rb O2 26_554 40_535 111.79(4)
O2 Rb O2 33_544 40_535 90.360(3)
O2 Rb O2 11_556 40_535 90.360(3)
O2 Rb O2 45_544 14_654 70.98(2)
O2 Rb O2 8_645 14_654 59.83(4)
O2 Rb O2 22 14_654 117.00(4)
O2 Rb O2 31_554 14_654 111.99(2)
O1 Rb O2 3_645 14_654 111.79(4)
O1 Rb O2 15 14_654 130.63(2)
O1 Rb O2 37_544 14_654 57.06(2)
O1 Rb O2 26_554 14_654 61.41(4)
O2 Rb O2 33_544 14_654 90.360(3)
O2 Rb O2 11_556 14_654 90.360(3)
O2 Rb O2 40_535 14_654 170.91(4)
O1 Mo O2 . 9 107.72(4)
O1 Mo O2 . 5 107.72(4)
O2 Mo O2 9 5 111.17(4)
O1 Mo O2 . . 107.72(4)
O2 Mo O2 9 . 111.17(4)
O2 Mo O2 5 . 111.17(4)
O1 Mo Rb . 30_455 57.080(3)
O2 Mo Rb 9 30_455 50.64(4)
O2 Mo Rb 5 30_455 124.31(4)
O2 Mo Rb . 30_455 124.52(4)
O1 Mo Rb . 34_545 57.080(3)
O2 Mo Rb 9 34_545 124.31(4)
O2 Mo Rb 5 34_545 124.52(4)
O2 Mo Rb . 34_545 50.64(4)
Rb Mo Rb 30_455 34_545 93.266(4)
O1 Mo Rb . 26_554 57.080(3)
O2 Mo Rb 9 26_554 124.52(4)
O2 Mo Rb 5 26_554 50.64(4)
O2 Mo Rb . 26_554 124.31(4)
Rb Mo Rb 30_455 26_554 93.266(4)
Rb Mo Rb 34_545 26_554 93.266(4)
O2 Zn O2 42_545 19_654 107.20(8)
O2 Zn O2 42_545 . 110.62(4)
O2 Zn O2 19_654 . 110.62(4)
O2 Zn O2 42_545 28_455 110.62(4)
O2 Zn O2 19_654 28_455 110.62(4)
O2 Zn O2 . 28_455 107.20(8)
O2 Zn Rb 42_545 34_545 155.06(4)
O2 Zn Rb 19_654 34_545 65.02(4)
O2 Zn Rb . 34_545 56.23(3)
O2 Zn Rb 28_455 34_545 94.09(3)
O2 Zn Rb 42_545 29_545 56.23(3)
O2 Zn Rb 19_654 29_545 94.09(3)
O2 Zn Rb . 29_545 65.02(4)
O2 Zn Rb 28_455 29_545 155.06(4)
Rb Zn Rb 34_545 29_545 99.6
O2 Zn Rb 42_545 33_554 65.02(4)
O2 Zn Rb 19_654 33_554 155.06(4)
O2 Zn Rb . 33_554 94.09(3)
O2 Zn Rb 28_455 33_554 56.23(3)
Rb Zn Rb 34_545 33_554 131.8
Rb Zn Rb 29_545 33_554 99.6
O2 Zn Rb 42_545 6_565 94.09(3)
O2 Zn Rb 19_654 6_565 56.23(3)
O2 Zn Rb . 6_565 155.06(4)
O2 Zn Rb 28_455 6_565 65.02(4)
Rb Zn Rb 34_545 6_565 99.6
Rb Zn Rb 29_545 6_565 131.8
Rb Zn Rb 33_554 6_565 99.6
Mo O1 Rb . 34_545 96.38(4)
Mo O1 Rb . 26_554 96.38(4)
Rb O1 Rb 34_545 26_554 118.781(14)
Mo O1 Rb . 30_455 96.38(4)
Rb O1 Rb 34_545 30_455 118.781(14)
Rb O1 Rb 26_554 30_455 118.781(14)
Mo O2 Zn . . 139.90(8)
Mo O2 Rb . 34_545 102.39(5)
Zn O2 Rb . 34_545 91.72(4)
Mo O2 Rb . 29_545 117.93(5)
Zn O2 Rb . 29_545 83.17(4)
Rb O2 Rb 34_545 29_545 122.16(4)

loop_
_geom_bond_atom_site_label_1
_geom_bond_atom_site_label_2
_geom_bond_site_symmetry_2
_geom_bond_distance
_geom_bond_publ_flag
Rb O2 45_544 3.0307(12) ?
Rb O2 8_645 3.0307(12) ?
Rb O2 22 3.0307(12) ?
Rb O2 31_554 3.0307(12) ?
Rb O1 3_645 3.2339(19) ?
Rb O1 15 3.2339(19) ?
Rb O1 37_544 3.2339(19) ?
Rb O1 26_554 3.2339(19) ?
Rb O2 33_544 3.3270(13) ?
Rb O2 11_556 3.3270(13) ?
Rb O2 40_535 3.3270(13) ?
Rb O2 14_654 3.3270(13) ?
Mo O1 . 1.721(2) ?
Mo O2 9 1.7780(10) ?
Mo O2 5 1.7780(10) ?
Mo O2 . 1.7780(10) ?
Mo Rb 30_455 3.8286(5) ?
Mo Rb 34_545 3.8286(5) ?
Mo Rb 26_554 3.8286(5) ?
Zn O2 42_545 1.9345(12) ?
Zn O2 19_654 1.9345(12) ?
Zn O2 . 1.9345(12) ?
Zn O2 28_455 1.9345(12) ?
Zn Rb 34_545 3.6442(4) ?
Zn Rb 29_545 3.6442(4) ?
Zn Rb 33_554 3.6442(4) ?
Zn Rb 6_565 3.6442(4) ?
O1 Rb 34_545 3.2339(19) ?
O1 Rb 26_554 3.2339(19) ?
O1 Rb 30_455 3.2339(19) ?
O2 Li 26_554 1.9345(12) ?
O2 Zn 26_554 1.9345(12) ?
O2 Rb 34_545 3.0307(12) ?
O2 Rb 29_545 3.3270(13) ?
